data_2209135
loop_
_publ_author_name
'Jing Xiong'
'Mao-Lin Hu'
'Yun-Jun Lan'
'Shu-Fen Zhang'

_publ_section_title
;
 [(5-Fluoro-2,4-dioxo-1,2,3,4-tetrahydropyrimidin-1-yl)acetamido]acetic
 acid--4,4'-bipyridine (2/1)
;
_journal_coeditor_code CV2042
_journal_issue 6
_journal_name_full 'Acta Crystallographica Section E'
_journal_page_first o2371
_journal_page_last o2373
_journal_paper_doi 10.1107/S160053680601614X
_journal_volume 62
_journal_year 2006
_chemical_formula_iupac '2C8 H8 F N3 O5, C10 H8 N2'
_chemical_formula_moiety '2(C8 H8 F N3 O5), C10 H8 N2'
_chemical_formula_sum 'C26 H24 F2 N8 O10'
_chemical_formula_weight 646.54
_chemical_name_systematic
;
[(5-Fluoro-2,4-dioxo-1,2,3,4-tetrahydropyrimidin-1-yl)acetamido]acetic
acid--4,4'-bipyridine (2/1)
;
_space_group_IT_number 15
_symmetry_cell_setting monoclinic
_symmetry_space_group_name_Hall '-C 2yc'
_symmetry_space_group_name_H-M 'C 1 2/c 1'
_atom_sites_solution_hydrogens geom
_atom_sites_solution_primary direct
_atom_sites_solution_secondary difmap
_audit_creation_method SHELXL-97
_cell_angle_alpha 90.00
_cell_angle_beta 96.071(2)
_cell_angle_gamma 90.00
_cell_formula_units_Z 4
_cell_length_a 31.969(2)
_cell_length_b 11.264(9)
_cell_length_c 7.863(6)
_cell_measurement_reflns_used 2253
_cell_measurement_temperature 298(2)
_cell_measurement_theta_max 24.64
_cell_measurement_theta_min 2.61
_cell_volume 2816(3)
_computing_cell_refinement 'SAINT (Bruker, 2002)'
_computing_data_collection 'SMART (Bruker, 2002)'
_computing_data_reduction SAINT
_computing_molecular_graphics 'SHELXTL (Bruker, 2002)'
_computing_publication_material SHELXL97
_computing_structure_refinement 'SHELXL97 (Sheldrick, 1997)'
_computing_structure_solution 'SHELXS97 (Sheldrick, 1997)'
_diffrn_ambient_temperature 298(2)
_diffrn_measured_fraction_theta_full 0.994
_diffrn_measured_fraction_theta_max 0.994
_diffrn_measurement_device_type 'Bruker APEX area-detector'
_diffrn_measurement_method '\f and \w'
_diffrn_radiation_monochromator graphite
_diffrn_radiation_source 'fine-focus sealed tube'
_diffrn_radiation_type MoK\a
_diffrn_radiation_wavelength 0.71073
_diffrn_reflns_av_R_equivalents 0.0295
_diffrn_reflns_av_sigmaI/netI 0.0410
_diffrn_reflns_limit_h_max 38
_diffrn_reflns_limit_h_min -38
_diffrn_reflns_limit_k_max 13
_diffrn_reflns_limit_k_min -13
_diffrn_reflns_limit_l_max 7
_diffrn_reflns_limit_l_min -9
_diffrn_reflns_number 7271
_diffrn_reflns_theta_full 25.24
_diffrn_reflns_theta_max 25.24
_diffrn_reflns_theta_min 1.28
_diffrn_standards_number 0
_exptl_absorpt_coefficient_mu 0.128
_exptl_absorpt_correction_T_max 0.9793
_exptl_absorpt_correction_T_min 0.9579
_exptl_absorpt_correction_type multi-scan
_exptl_absorpt_process_details '(SADABS; Bruker, 2002)'
_exptl_crystal_colour Colourless
_exptl_crystal_density_diffrn 1.525
_exptl_crystal_density_method 'not measured'
_exptl_crystal_description Rod
_exptl_crystal_F_000 1336
_exptl_crystal_size_max 0.34
_exptl_crystal_size_mid 0.26
_exptl_crystal_size_min 0.14
_refine_diff_density_max 0.471
_refine_diff_density_min -0.333
_refine_ls_extinction_method none
_refine_ls_goodness_of_fit_ref 1.309
_refine_ls_hydrogen_treatment constr
_refine_ls_matrix_type full
_refine_ls_number_parameters 209
_refine_ls_number_reflns 2543
_refine_ls_number_restraints 0
_refine_ls_restrained_S_all 1.309
_refine_ls_R_factor_all 0.0913
_refine_ls_R_factor_gt 0.0831
_refine_ls_shift/su_max 0.000
_refine_ls_shift/su_mean 0.000
_refine_ls_structure_factor_coef Fsqd
_refine_ls_weighting_details 'calc w=1/[\s^2^(Fo^2^)+(0.095P)^2^+5.058P] where P=(Fo^2^+2Fc^2^)/3'
_refine_ls_weighting_scheme calc
_refine_ls_wR_factor_gt 0.2152
_refine_ls_wR_factor_ref 0.2262
_reflns_number_gt 2337
_reflns_number_total 2543
_reflns_threshold_expression I>2\s(I)
_cod_data_source_file cv2042.cif
_cod_data_source_block I
_cod_depositor_comments
;
The following automatic conversions were performed:
'_symmetry_cell_setting' value 'Monoclinic' changed to 'monoclinic'
according to '/home/saulius/struct/CIF-dictionaries/cif_core.dic'
dictionary named 'cif_core.dic' version 2.4.1 from 2010-06-29.

Automatic conversion script
Id: cif_fix_enum 1527 2010-12-29 10:47:43Z saulius 

The following automatic conversions were performed:

'_symmetry_cell_setting' value 'Monoclinic' changed to 'monoclinic'
according to /home/saulius/struct/CIF-dictionaries/cif_core.dic
dictionary named 'cif_core.dic' version 2.4.1 from 2010-06-29.

Automatic conversion script
Id: cif_fix_values 1715 2011-07-08 13:25:40Z adriana 

2019-10-26
Z value and formula fixed to values more according to usual
chemical conventions.                 miguel
;
_cod_original_formula_sum 'C13 H12 F N4 O5'
_cod_original_formula_weight 323.27
_cod_original_formula_moiety 'C8 H8 F N3 O5, 0.5C10 H8 N2'
_cod_original_formula_iupac 'C8 H8 F N3 O5, 0.5C10 H8 N2'
_cod_original_formula_units_Z 8
_cod_original_sg_symbol_H-M 'C 2/c'
_cod_database_code 2209135
_cod_database_fobs_code 2209135

loop_
_symmetry_equiv_pos_as_xyz
'x, y, z'
'-x, y, -z+1/2'
'x+1/2, y+1/2, z'
'-x+1/2, y+1/2, -z+1/2'
'-x, -y, -z'
'x, -y, z-1/2'
'-x+1/2, -y+1/2, -z'
'x+1/2, -y+1/2, z-1/2'

loop_
_atom_site_type_symbol
_atom_site_label
_atom_site_fract_x
_atom_site_fract_y
_atom_site_fract_z
_atom_site_U_iso_or_equiv
_atom_site_adp_type
_atom_site_calc_flag
_atom_site_refinement_flags
_atom_site_occupancy
F F1 0.35442(8) 0.9066(2) 0.0950(4) 0.0594(8) Uani d . 1
O O1 0.06748(9) 1.0050(2) 0.1352(5) 0.0617(9) Uani d . 1
H H1 0.0590 0.9380 0.1098 0.093 Uiso calc R 1
O O2 0.12775(9) 0.9112(2) 0.2036(5) 0.0589(9) Uani d . 1
O O3 0.19596(8) 1.1022(3) 0.0978(3) 0.0437(7) Uani d . 1
O O4 0.26827(10) 1.2840(2) 0.2722(4) 0.0540(8) Uani d . 1
O O5 0.37771(8) 1.1353(3) 0.0160(4) 0.0514(8) Uani d . 1
N N1 0.16580(9) 1.1125(3) 0.3432(4) 0.0359(7) Uani d . 1
H H1A 0.1702 1.1186 0.4526 0.043 Uiso calc R 1
N N2 0.27627(9) 1.0843(2) 0.2696(4) 0.0288(7) Uani d . 1
N N3 0.32256(10) 1.2063(3) 0.1448(5) 0.0423(8) Uani d . 1
H H3 0.3299 1.2771 0.1195 0.051 Uiso calc R 1
N N4 0.03821(10) 0.7934(3) 0.0582(5) 0.0497(9) Uani d . 1
C C1 0.10664(11) 1.0000(3) 0.1984(5) 0.0379(9) Uani d . 1
C C2 0.12358(11) 1.1192(3) 0.2614(5) 0.0377(9) Uani d . 1
H H2A 0.1229 1.1734 0.1652 0.045 Uiso calc R 1
H H2B 0.1055 1.1512 0.3416 0.045 Uiso calc R 1
C C3 0.19847(10) 1.0972(3) 0.2523(4) 0.0282(7) Uani d . 1
C C4 0.23933(11) 1.0697(3) 0.3624(4) 0.0323(8) Uani d . 1
H H4A 0.2419 1.1219 0.4611 0.039 Uiso calc R 1
H H4B 0.2384 0.9887 0.4036 0.039 Uiso calc R 1
C C5 0.28752(11) 1.1978(3) 0.2314(5) 0.0348(8) Uani d . 1
C C6 0.34757(10) 1.1159(3) 0.0929(5) 0.0342(8) Uani d . 1
C C7 0.33266(11) 1.0015(3) 0.1413(5) 0.0333(8) Uani d . 1
C C8 0.29878(11) 0.9880(3) 0.2229(4) 0.0320(8) Uani d . 1
H H8 0.2901 0.9120 0.2491 0.038 Uiso calc R 1
C C9 -0.00173(14) 0.7712(4) 0.0105(9) 0.0726(17) Uani d . 1
H H9 -0.0200 0.8351 -0.0084 0.087 Uiso calc R 1
C C10 -0.01785(13) 0.6589(4) -0.0127(8) 0.0698(16) Uani d . 1
H H10 -0.0464 0.6484 -0.0454 0.084 Uiso calc R 1
C C11 0.00799(11) 0.5621(3) 0.0120(5) 0.0389(9) Uani d . 1
C C12 0.05005(13) 0.5850(4) 0.0604(7) 0.0546(12) Uani d . 1
H H12 0.0691 0.5228 0.0791 0.065 Uiso calc R 1
C C13 0.06338(13) 0.7004(4) 0.0807(7) 0.0555(12) Uani d . 1
H H13 0.0918 0.7139 0.1122 0.067 Uiso calc R 1

loop_
_atom_site_aniso_label
_atom_site_aniso_U_11
_atom_site_aniso_U_22
_atom_site_aniso_U_33
_atom_site_aniso_U_12
_atom_site_aniso_U_13
_atom_site_aniso_U_23
F1 0.0612(16) 0.0341(13) 0.087(2) 0.0169(11) 0.0268(14) -0.0047(12)
O1 0.0356(15) 0.0322(15) 0.113(3) 0.0045(12) -0.0132(16) -0.0024(17)
O2 0.0424(16) 0.0329(16) 0.098(3) 0.0093(12) -0.0090(16) 0.0009(15)
O3 0.0433(15) 0.0609(18) 0.0276(13) 0.0139(13) 0.0067(11) 0.0026(12)
O4 0.0671(19) 0.0262(14) 0.075(2) 0.0100(13) 0.0397(17) 0.0049(13)
O5 0.0373(15) 0.0483(17) 0.072(2) -0.0015(12) 0.0239(14) -0.0019(14)
N1 0.0341(16) 0.0418(17) 0.0329(16) -0.0010(13) 0.0086(12) -0.0031(13)
N2 0.0296(14) 0.0265(14) 0.0308(15) 0.0005(11) 0.0056(11) 0.0027(11)
N3 0.0448(18) 0.0217(15) 0.064(2) -0.0024(13) 0.0246(16) 0.0013(14)
N4 0.0383(18) 0.0353(18) 0.075(3) -0.0015(14) 0.0023(17) 0.0014(16)
C1 0.0319(18) 0.0293(19) 0.053(2) 0.0063(15) 0.0061(16) 0.0079(16)
C2 0.0303(18) 0.0350(19) 0.049(2) 0.0025(15) 0.0110(16) 0.0012(17)
C3 0.0343(18) 0.0202(16) 0.0306(18) 0.0027(13) 0.0068(14) -0.0020(13)
C4 0.0361(18) 0.0331(18) 0.0286(18) -0.0022(15) 0.0075(14) 0.0042(14)
C5 0.0397(19) 0.0242(17) 0.043(2) 0.0029(14) 0.0133(16) 0.0007(15)
C6 0.0264(17) 0.0338(19) 0.043(2) -0.0015(14) 0.0039(15) -0.0026(15)
C7 0.0307(17) 0.0267(17) 0.043(2) 0.0079(14) 0.0034(15) -0.0063(15)
C8 0.0365(19) 0.0226(16) 0.0357(19) -0.0006(14) -0.0018(15) 0.0032(14)
C9 0.038(2) 0.034(2) 0.142(5) 0.0059(18) -0.009(3) -0.001(3)
C10 0.028(2) 0.042(3) 0.135(5) 0.0019(18) -0.009(3) -0.002(3)
C11 0.0307(18) 0.036(2) 0.051(2) 0.0004(15) 0.0089(16) 0.0020(16)
C12 0.033(2) 0.036(2) 0.093(4) 0.0022(17) 0.000(2) 0.003(2)
C13 0.032(2) 0.043(2) 0.089(4) -0.0058(17) -0.002(2) 0.002(2)

loop_
_atom_type_symbol
_atom_type_description
_atom_type_scat_dispersion_real
_atom_type_scat_dispersion_imag
_atom_type_scat_source
C C 0.0033 0.0016 'International Tables Vol C Tables 4.2.6.8 and 6.1.1.4'
H H 0.0000 0.0000 'International Tables Vol C Tables 4.2.6.8 and 6.1.1.4'
N N 0.0061 0.0033 'International Tables Vol C Tables 4.2.6.8 and 6.1.1.4'
O O 0.0106 0.0060 'International Tables Vol C Tables 4.2.6.8 and 6.1.1.4'
F F 0.0171 0.0103 'International Tables Vol C Tables 4.2.6.8 and 6.1.1.4'

loop_
_geom_angle_atom_site_label_1
_geom_angle_atom_site_label_2
_geom_angle_atom_site_label_3
_geom_angle_site_symmetry_3
_geom_angle
C1 O1 H1 . 109.5
C3 N1 C2 . 121.2(3)
C3 N1 H1A . 119.4
C2 N1 H1A . 119.4
C5 N2 C8 . 121.4(3)
C5 N2 C4 . 117.3(3)
C8 N2 C4 . 121.3(3)
C5 N3 C6 . 128.4(3)
C5 N3 H3 . 115.8
C6 N3 H3 . 115.8
C9 N4 C13 . 116.5(4)
O2 C1 O1 . 124.3(4)
O2 C1 C2 . 123.1(3)
O1 C1 C2 . 112.6(3)
N1 C2 C1 . 112.9(3)
N1 C2 H2A . 109.0
C1 C2 H2A . 109.0
N1 C2 H2B . 109.0
C1 C2 H2B . 109.0
H2A C2 H2B . 107.8
O3 C3 N1 . 123.9(3)
O3 C3 C4 . 122.8(3)
N1 C3 C4 . 113.3(3)
N2 C4 C3 . 112.6(3)
N2 C4 H4A . 109.1
C3 C4 H4A . 109.1
N2 C4 H4B . 109.1
C3 C4 H4B . 109.1
H4A C4 H4B . 107.8
O4 C5 N2 . 122.6(3)
O4 C5 N3 . 122.6(3)
N2 C5 N3 . 114.9(3)
O5 C6 N3 . 122.0(3)
O5 C6 C7 . 126.7(3)
N3 C6 C7 . 111.3(3)
C8 C7 F1 . 120.8(3)
C8 C7 C6 . 122.8(3)
F1 C7 C6 . 116.4(3)
C7 C8 N2 . 121.2(3)
C7 C8 H8 . 119.4
N2 C8 H8 . 119.4
N4 C9 C10 . 123.6(4)
N4 C9 H9 . 118.2
C10 C9 H9 . 118.2
C11 C10 C9 . 120.2(4)
C11 C10 H10 . 119.9
C9 C10 H10 . 119.9
C10 C11 C12 . 116.4(4)
C10 C11 C11 5_565 122.3(4)
C12 C11 C11 5_565 121.3(4)
C13 C12 C11 . 119.4(4)
C13 C12 H12 . 120.3
C11 C12 H12 . 120.3
N4 C13 C12 . 123.9(4)
N4 C13 H13 . 118.0
C12 C13 H13 . 118.0

loop_
_geom_bond_atom_site_label_1
_geom_bond_atom_site_label_2
_geom_bond_site_symmetry_2
_geom_bond_distance
_geom_bond_publ_flag
F1 C7 . 1.346(4) ?
O1 C1 . 1.299(4) ?
O1 H1 . 0.8200 ?
O2 C1 . 1.205(4) ?
O3 C3 . 1.210(4) ?
O4 C5 . 1.211(4) ?
O5 C6 . 1.210(4) ?
N1 C3 . 1.337(4) ?
N1 C2 . 1.434(5) ?
N1 H1A . 0.8600 ?
N2 C5 . 1.370(4) ?
N2 C8 . 1.372(4) ?
N2 C4 . 1.462(4) ?
N3 C5 . 1.375(5) ?
N3 C6 . 1.383(5) ?
N3 H3 . 0.8600 ?
N4 C9 . 1.316(5) yes
N4 C13 . 1.322(5) yes
C1 C2 . 1.511(5) ?
C2 H2A . 0.9700 ?
C2 H2B . 0.9700 ?
C3 C4 . 1.520(5) ?
C4 H4A . 0.9700 ?
C4 H4B . 0.9700 ?
C6 C7 . 1.439(5) ?
C7 C8 . 1.325(5) ?
C8 H8 . 0.9300 ?
C9 C10 . 1.370(7) yes
C9 H9 . 0.9300 ?
C10 C11 . 1.369(6) yes
C10 H10 . 0.9300 ?
C11 C12 . 1.383(5) yes
C11 C11 5_565 1.494(8) ?
C12 C13 . 1.371(6) yes
C12 H12 . 0.9300 ?
C13 H13 . 0.9300 ?

loop_
_geom_hbond_atom_site_label_D
_geom_hbond_atom_site_label_H
_geom_hbond_atom_site_label_A
_geom_hbond_site_symmetry_A
_geom_hbond_distance_DH
_geom_hbond_distance_HA
_geom_hbond_distance_DA
_geom_hbond_angle_DHA
_geom_hbond_publ_flag
O1 H1 N4 . 0.82 1.79 2.609(5) 177 yes
N1 H1A O2 6_576 0.86 2.53 3.212(5) 137 yes
N3 H3 O3 7_575 0.86 2.27 2.899(4) 130 yes
N3 H3 O2 4 0.86 2.38 2.978(4) 127 yes

loop_
_geom_torsion_atom_site_label_1
_geom_torsion_atom_site_label_2
_geom_torsion_atom_site_label_3
_geom_torsion_atom_site_label_4
_geom_torsion_site_symmetry_1
_geom_torsion_site_symmetry_4
_geom_torsion
C3 N1 C2 C1 . . 74.0(4)
O2 C1 C2 N1 . . -6.0(6)
O1 C1 C2 N1 . . 175.5(3)
C2 N1 C3 O3 . . 9.3(5)
C2 N1 C3 C4 . . -169.3(3)
C5 N2 C4 C3 . . 71.4(4)
C8 N2 C4 C3 . . -108.6(3)
O3 C3 C4 N2 . . 16.6(5)
N1 C3 C4 N2 . . -164.8(3)
C8 N2 C5 O4 . . -179.6(4)
C4 N2 C5 O4 . . 0.3(5)
C8 N2 C5 N3 . . -0.2(5)
C4 N2 C5 N3 . . 179.8(3)
C6 N3 C5 O4 . . 179.1(4)
C6 N3 C5 N2 . . -0.3(6)
C5 N3 C6 O5 . . 179.6(4)
C5 N3 C6 C7 . . 0.0(6)
O5 C6 C7 C8 . . -178.7(4)
N3 C6 C7 C8 . . 0.9(5)
O5 C6 C7 F1 . . -0.5(6)
N3 C6 C7 F1 . . 179.2(3)
F1 C7 C8 N2 . . -179.6(3)
C6 C7 C8 N2 . . -1.4(5)
C5 N2 C8 C7 . . 1.0(5)
C4 N2 C8 C7 . . -178.9(3)
C13 N4 C9 C10 . . 1.3(9)
N4 C9 C10 C11 . . -0.7(10)
C9 C10 C11 C12 . . 0.0(8)
C9 C10 C11 C11 . 5_565 -179.9(6)
C10 C11 C12 C13 . . 0.0(8)
C11 C11 C12 C13 5_565 . 179.9(5)
C9 N4 C13 C12 . . -1.3(8)
C11 C12 C13 N4 . . 0.7(8)
